data_7000065
loop_
_publ_author_name
'Siegfried, Liselotte'
'Comparone, Antonio'
'Neuburger, Markus'
'Kaden, Thomas A.'

_publ_section_title
;
 Selective metal promoted hydrolysis of nitrile groups in the side
 chain of tetraazamacrocyclic Cu2+-complexes.
;
_journal_issue 1
_journal_name_full 'Dalton transactions (Cambridge, England : 2003)'
_journal_page_first 30
_journal_page_last 36
_journal_paper_doi 10.1039/b412857p
_journal_year 2005
_chemical_compound_source
;
?
;
_chemical_formula_moiety ' 2[Cu(C16H37N6O)] 2.5(ClO4) 3.5Cl C2H5OH 0.75(H2O) '
_chemical_formula_sum 'C34 H81.5 Cl6 Cu2 N12 O13.75'
_chemical_formula_weight 1217.4
_chemical_name_systematic
;
?
;
_space_group_IT_number 14
_symmetry_cell_setting monoclinic
_symmetry_space_group_name_Hall '-P 2yn'
_symmetry_space_group_name_H-M 'P 1 21/n 1'
_atom_sites_solution_hydrogens geom
_atom_sites_solution_primary direct
_audit_creation_date 04-07-28
_audit_creation_method CRYSTALS_ver_12.20
_cell_angle_alpha 90
_cell_angle_beta 92.7027(7)
_cell_angle_gamma 90
_cell_formula_units_Z 4
_cell_length_a 21.4405(2)
_cell_length_b 9.6080(1)
_cell_length_c 26.1887(3)
_cell_measurement_reflns_used 12956
_cell_measurement_temperature 173
_cell_measurement_theta_max 27
_cell_measurement_theta_min 3
_cell_volume 5388.88(10)
_computing_cell_refinement
;
Denzo/Scalepack (Otwinowski & Minor, 1996)
;
_computing_data_collection
;
COLLECT (Nonius BV, 1997)
;
_computing_data_reduction
;
Denzo/Scalepack (Otwinowski & Minor, 1996)
;
_computing_molecular_graphics
;
CAMERON (Watkin et al 1996)
;
_computing_publication_material
;
CRYSTALS (Watkin et al 2003)
;
_computing_structure_refinement
;
CRYSTALS (Watkin et al 2003)
;
_computing_structure_solution
;
SIR92 (Altomare et al, 1994)
;
_diffrn_ambient_temperature 173
_diffrn_measured_fraction_theta_full 0.998
_diffrn_measured_fraction_theta_max 0.998
_diffrn_measurement_device_type
;
Nonius Kappa CCD
;
_diffrn_measurement_method '\f & \w scans'
_diffrn_radiation_monochromator graphite
_diffrn_radiation_type 'Mo K\a'
_diffrn_radiation_wavelength 0.71073
_diffrn_reflns_av_R_equivalents 0.02
_diffrn_reflns_limit_h_max 27
_diffrn_reflns_limit_h_min -27
_diffrn_reflns_limit_k_max 12
_diffrn_reflns_limit_k_min -12
_diffrn_reflns_limit_l_max 33
_diffrn_reflns_limit_l_min -34
_diffrn_reflns_number 24391
_diffrn_reflns_theta_full 27.476
_diffrn_reflns_theta_max 27.476
_diffrn_reflns_theta_min 2.922
_diffrn_standards_decay_% 0.00
_diffrn_standards_interval_count 0
_diffrn_standards_interval_time 0
_diffrn_standards_number 0
_exptl_absorpt_coefficient_mu 1.154
_exptl_absorpt_correction_T_max 0.95
_exptl_absorpt_correction_T_min 0.92
_exptl_absorpt_correction_type multi-scan
_exptl_absorpt_process_details
;
Denzo/Scalepack (Otwinowski & Minor, 1996)
;
_exptl_crystal_colour ' blue '
_exptl_crystal_density_diffrn 1.499
_exptl_crystal_description ' needle '
_exptl_crystal_F_000 2548
_exptl_crystal_size_max 0.40
_exptl_crystal_size_mid 0.07
_exptl_crystal_size_min 0.04
_refine_diff_density_max 0.98
_refine_diff_density_min -0.67
_refine_ls_extinction_method None
_refine_ls_goodness_of_fit_ref 1.2136
_refine_ls_hydrogen_treatment mixed
_refine_ls_matrix_type full
_refine_ls_number_parameters 704
_refine_ls_number_reflns 7210
_refine_ls_number_restraints 150
_refine_ls_R_factor_all 0.0386
_refine_ls_R_factor_gt 0.0386
_refine_ls_shift/su_max 0.007947
_refine_ls_structure_factor_coef F
_refine_ls_weighting_details
;
Method, part 1, Chebychev polynomial, (Watkin, 1994, Prince, 1982)
[weight] = 1.0/[A~0~*T~0~(x)+A~1~*T~1~(x) ... +A~n-1~]*T~n-1~(x)]
where A~i~ are the Chebychev coefficients listed below and x= Fcalc/Fmax
Method = Robust Weighting (Prince, 1982)
W = [weight] * [1-(deltaF/6*sigmaF)^2^]^2^
A~i~ are:
-0.611E-01 -0.824 -0.315 -0.392
;
_refine_ls_weighting_scheme calc
_refine_ls_wR_factor_all 0.0304
_refine_ls_wR_factor_gt 0.0304
_refine_ls_wR_factor_ref 0.0304
_reflns_limit_h_max 27
_reflns_limit_h_min -27
_reflns_limit_k_max 12
_reflns_limit_k_min 0
_reflns_limit_l_max 33
_reflns_limit_l_min 0
_reflns_number_gt 7210
_reflns_number_total 12341
_reflns_threshold_expression I>3.00u(I)
_cod_data_source_file b412857p.txt
_cod_data_source_block ccdc248569
_cod_depositor_comments
;
The following automatic conversions were performed:
'_symmetry_cell_setting' value 'Monoclinic' changed to 'monoclinic'
according to '/home/saulius/struct/CIF-dictionaries/cif_core.dic'
dictionary named 'cif_core.dic' version 2.4.1 from 2010-06-29.

Automatic conversion script
Id: cif_fix_enum 1527 2010-12-29 10:47:43Z saulius 
;
_cod_original_sg_symbol_H-M 'P 21/n'
_cod_original_formula_sum ' C34 H81.5 Cl6 Cu2 N12 O13.75 '
_cod_database_code 7000065

loop_
_symmetry_equiv_pos_as_xyz
x,y,z
-x,-y,-z
-x+1/2,y+1/2,-z+1/2
x+1/2,-y+1/2,z+1/2

loop_
_atom_site_label
_atom_site_type_symbol
_atom_site_fract_x
_atom_site_fract_y
_atom_site_fract_z
_atom_site_U_iso_or_equiv
_atom_site_occupancy
_atom_site_adp_type
Cu1 Cu 0.081117(17) -0.14216(4) 0.318092(13) 0.0256 1.0000 Uani
Cu2 Cu -0.150022(17) -0.58316(4) 0.086961(14) 0.0264 1.0000 Uani
N1 N 0.06238(13) -0.2696(3) 0.37977(10) 0.0304 1.0000 Uani
N2 N 0.10210(12) 0.0137(3) 0.37278(10) 0.0283 1.0000 Uani
N3 N 0.09650(14) -0.0168(3) 0.25665(10) 0.0347 1.0000 Uani
N4 N 0.10381(13) -0.3081(3) 0.27169(10) 0.0341 1.0000 Uani
N5 N -0.10233(15) -0.2752(4) 0.33284(15) 0.0489 1.0000 Uani
N6 N -0.0101(2) 0.2723(5) 0.43064(17) 0.0411 0.6700 Uani
N7 N -0.11829(12) -0.6547(3) 0.15924(10) 0.0313 1.0000 Uani
N8 N -0.19528(13) -0.4262(3) 0.12521(11) 0.0318 1.0000 Uani
N9 N -0.18340(14) -0.5213(3) 0.01477(11) 0.0387 1.0000 Uani
N10 N -0.07566(13) -0.6705(3) 0.05107(10) 0.0322 1.0000 Uani
N11 N -0.23328(17) -0.9320(3) 0.15056(14) 0.0473 1.0000 Uani
N12 N -0.36236(13) -0.4081(3) 0.16581(11) 0.0349 1.0000 Uani
N60 N 0.0267(4) 0.2000(9) 0.4661(3) 0.0301 0.3300 Uani
C1 C 0.06529(16) -0.1759(4) 0.42565(12) 0.0346 1.0000 Uani
C2 C 0.11634(16) -0.0697(4) 0.41976(12) 0.0344 1.0000 Uani
C3 C 0.15881(16) 0.0957(4) 0.36133(14) 0.0365 1.0000 Uani
C4 C 0.15492(18) 0.1669(4) 0.30936(15) 0.0425 1.0000 Uani
C5 C 0.15436(18) 0.0670(4) 0.26462(14) 0.0407 1.0000 Uani
C6 C 0.0421(2) 0.0763(4) 0.24224(14) 0.0475 1.0000 Uani
C7 C 0.1045(2) -0.1127(4) 0.21243(13) 0.0470 1.0000 Uani
C8 C 0.1393(2) -0.2406(4) 0.23058(14) 0.0437 1.0000 Uani
C9 C 0.04858(19) -0.3797(4) 0.24753(15) 0.0442 1.0000 Uani
C10 C 0.14519(16) -0.4124(4) 0.29844(15) 0.0394 1.0000 Uani
C11 C 0.11744(18) -0.4802(4) 0.34423(15) 0.0401 1.0000 Uani
C12 C 0.10859(16) -0.3841(4) 0.38932(13) 0.0367 1.0000 Uani
C13 C -0.00180(16) -0.3280(4) 0.37300(13) 0.0358 1.0000 Uani
C14 C -0.04309(16) -0.2366(4) 0.33835(13) 0.0345 1.0000 Uani
C15 C 0.04720(16) 0.1061(4) 0.37940(13) 0.0339 1.0000 Uani
C16 C 0.05322(19) 0.2116(5) 0.42321(16) 0.0515 1.0000 Uani
C17 C -0.15178(16) -0.5673(5) 0.19635(12) 0.0404 1.0000 Uani
C18 C -0.16015(16) -0.4228(4) 0.17612(14) 0.0415 1.0000 Uani
C19 C -0.18797(19) -0.2887(4) 0.09959(17) 0.0465 1.0000 Uani
C20 C -0.2161(2) -0.2826(4) 0.04567(18) 0.0540 1.0000 Uani
C21 C -0.1810(2) -0.3669(5) 0.00747(15) 0.0514 1.0000 Uani
C22 C -0.2469(2) -0.5737(5) 0.00090(15) 0.0543 1.0000 Uani
C23 C -0.1398(2) -0.5864(5) -0.02183(14) 0.0499 1.0000 Uani
C24 C -0.07515(18) -0.5904(4) 0.00228(13) 0.0419 1.0000 Uani
C25 C -0.08487(19) -0.8212(4) 0.03979(14) 0.0435 1.0000 Uani
C26 C -0.01419(16) -0.6493(4) 0.07846(13) 0.0383 1.0000 Uani
C27 C -0.00858(16) -0.7098(4) 0.13198(14) 0.0402 1.0000 Uani
C28 C -0.04943(15) -0.6387(4) 0.16967(13) 0.0373 1.0000 Uani
C29 C -0.13769(17) -0.8009(4) 0.16543(14) 0.0389 1.0000 Uani
C30 C -0.19923(16) -0.8275(4) 0.13571(14) 0.0377 1.0000 Uani
C31 C -0.26171(15) -0.4611(4) 0.13113(13) 0.0322 1.0000 Uani
C32 C -0.30126(16) -0.3460(4) 0.15418(14) 0.0371 1.0000 Uani
C33 C -0.2503(5) -0.9547(11) -0.0471(4) 0.0885 0.5000 Uani
C34 C -0.2130(7) -0.944(2) -0.0939(8) 0.1043 0.5000 Uani
C133 C -0.2206(7) -0.9006(18) -0.1017(5) 0.0828 0.5000 Uani
C134 C -0.1836(5) -1.0075(13) -0.0716(5) 0.0851 0.5000 Uani
Cl1 Cl -0.01244(4) -0.18278(11) 0.09870(3) 0.0443 1.0000 Uani
Cl2 Cl 0.30404(4) -0.14426(11) 0.34232(3) 0.0457 1.0000 Uani
Cl3 Cl -0.35073(10) -0.9945(2) 0.04099(8) 0.0504 0.5000 Uani
Cl4 Cl -0.09065(4) 0.00323(10) 0.44617(3) 0.0384 1.0000 Uani
Cl5 Cl -0.30610(4) -0.61010(10) 0.24973(3) 0.0414 1.0000 Uani
Cl6 Cl -0.05012(4) 0.34554(9) 0.31435(3) 0.0372 1.0000 Uani
Cl7 Cl -0.53752(16) -0.9960(2) -0.00863(8) 0.0727 0.5000 Uani
O1 O -0.02118(11) -0.1369(3) 0.31460(9) 0.0367 1.0000 Uani
O2 O -0.21412(11) -0.7534(3) 0.09818(10) 0.0402 1.0000 Uani
O3 O -0.04470(17) -0.1912(6) 0.05033(13) 0.0904 1.0000 Uani
O4 O -0.0434(2) -0.0897(4) 0.13143(15) 0.0884 1.0000 Uani
O5 O -0.0162(3) -0.3145(5) 0.1209(2) 0.1135 1.0000 Uani
O6 O 0.04876(19) -0.1428(6) 0.09267(16) 0.1137 1.0000 Uani
O7 O 0.25181(15) -0.1926(4) 0.36920(16) 0.0736 1.0000 Uani
O8 O 0.3131(2) -0.0007(4) 0.35541(15) 0.0840 1.0000 Uani
O9 O 0.28597(19) -0.1521(4) 0.28912(13) 0.0765 1.0000 Uani
O10 O 0.35445(17) -0.2353(6) 0.35334(18) 0.1003 1.0000 Uani
O11 O -0.35396(19) -1.0139(5) 0.09975(15) 0.0890 0.5000 Uani
O12 O -0.3871(4) -0.8792(8) 0.0244(3) 0.0940 0.5000 Uani
O13 O -0.2860(3) -0.9750(7) 0.0287(3) 0.0710 0.5000 Uani
O14 O -0.3722(3) -1.1253(6) 0.0211(3) 0.0722 0.5000 Uani
O15 O -0.3048(4) -0.8736(9) -0.0531(4) 0.0821 0.5000 Uani
O111 O -0.64604(19) -0.9861(5) -0.09975(15) 0.0890 0.5000 Uani
O120 O -0.6536(9) -1.1979(16) -0.0371(7) 0.0862 0.2500 Uani
O150 O -0.2758(5) -0.8706(11) -0.0776(4) 0.0892 0.5000 Uani
H1 H -0.1275(16) -0.224(4) 0.3087(12) 0.046(5) 1.0000 Uiso
H2 H -0.1163(18) -0.348(3) 0.3539(13) 0.044(5) 1.0000 Uiso
H3 H -0.2222(18) -0.988(3) 0.1794(10) 0.041(5) 1.0000 Uiso
H4 H -0.2712(12) -0.945(5) 0.1311(14) 0.052(6) 1.0000 Uiso
H5 H -0.3922(13) -0.340(3) 0.1741(13) 0.030(5) 1.0000 Uiso
H6 H -0.3765(17) -0.446(4) 0.1341(8) 0.038(5) 1.0000 Uiso
H7 H -0.3504(17) -0.474(3) 0.1913(11) 0.036(5) 1.0000 Uiso
H11 H 0.0742 -0.2338 0.4570 0.0423 1.0000 Uiso
H12 H 0.0243 -0.1283 0.4282 0.0423 1.0000 Uiso
H21 H 0.1194 -0.0077 0.4503 0.0406 1.0000 Uiso
H22 H 0.1578 -0.1189 0.4166 0.0406 1.0000 Uiso
H31 H 0.1650 0.1679 0.3886 0.0442 1.0000 Uiso
H32 H 0.1953 0.0305 0.3627 0.0442 1.0000 Uiso
H41 H 0.1920 0.2303 0.3073 0.0515 1.0000 Uiso
H42 H 0.1158 0.2234 0.3066 0.0515 1.0000 Uiso
H51 H 0.1907 0.0010 0.2702 0.0496 1.0000 Uiso
H52 H 0.1609 0.1220 0.2327 0.0496 1.0000 Uiso
H61 H 0.0032 0.0188 0.2371 0.0587 1.0000 Uiso
H62 H 0.0361 0.1454 0.2701 0.0587 1.0000 Uiso
H63 H 0.0502 0.1264 0.2098 0.0587 1.0000 Uiso
H71 H 0.1275 -0.0648 0.1855 0.0564 1.0000 Uiso
H72 H 0.0620 -0.1419 0.1978 0.0564 1.0000 Uiso
H81 H 0.1823 -0.2133 0.2445 0.0534 1.0000 Uiso
H82 H 0.1443 -0.3072 0.2015 0.0534 1.0000 Uiso
H91 H 0.0243 -0.4254 0.2746 0.0535 1.0000 Uiso
H92 H 0.0629 -0.4526 0.2233 0.0535 1.0000 Uiso
H93 H 0.0217 -0.3109 0.2285 0.0535 1.0000 Uiso
H101 H 0.1850 -0.3646 0.3101 0.0487 1.0000 Uiso
H102 H 0.1552 -0.4872 0.2733 0.0487 1.0000 Uiso
H111 H 0.1457 -0.5580 0.3562 0.0467 1.0000 Uiso
H112 H 0.0757 -0.5192 0.3332 0.0467 1.0000 Uiso
H121 H 0.0942 -0.4413 0.4184 0.0452 1.0000 Uiso
H122 H 0.1499 -0.3410 0.3991 0.0452 1.0000 Uiso
H131 H -0.0206 -0.3343 0.4075 0.0441 1.0000 Uiso
H132 H 0.0003 -0.4234 0.3581 0.0441 1.0000 Uiso
H151 H 0.0104 0.0451 0.3858 0.0416 1.0000 Uiso
H152 H 0.0390 0.1585 0.3468 0.0416 1.0000 Uiso
H161 H 0.0693 0.1649 0.4548 0.0623 0.6700 Uiso
H162 H 0.0826 0.2876 0.4136 0.0623 0.6700 Uiso
H171 H -0.1940 -0.6084 0.2021 0.0484 1.0000 Uiso
H172 H -0.1272 -0.5643 0.2299 0.0484 1.0000 Uiso
H181 H -0.1835 -0.3641 0.2005 0.0502 1.0000 Uiso
H182 H -0.1178 -0.3789 0.1718 0.0502 1.0000 Uiso
H191 H -0.2082 -0.2151 0.1202 0.0574 1.0000 Uiso
H192 H -0.1422 -0.2672 0.0982 0.0574 1.0000 Uiso
H201 H -0.2598 -0.3213 0.0459 0.0637 1.0000 Uiso
H202 H -0.2181 -0.1837 0.0341 0.0637 1.0000 Uiso
H206 H -0.0064 0.3420 0.4593 0.0511 0.6700 Uiso
H207 H -0.0390 0.1964 0.4401 0.0511 0.6700 Uiso
H208 H -0.0258 0.3191 0.3988 0.0511 0.6700 Uiso
H211 H -0.1974 -0.3433 -0.0276 0.0629 1.0000 Uiso
H212 H -0.1355 -0.3368 0.0110 0.0629 1.0000 Uiso
H221 H -0.2483 -0.6773 0.0062 0.0666 1.0000 Uiso
H222 H -0.2778 -0.5288 0.0235 0.0666 1.0000 Uiso
H223 H -0.2583 -0.5517 -0.0354 0.0666 1.0000 Uiso
H231 H -0.1538 -0.6844 -0.0298 0.0616 1.0000 Uiso
H232 H -0.1402 -0.5315 -0.0541 0.0616 1.0000 Uiso
H241 H -0.0460 -0.6351 -0.0215 0.0505 1.0000 Uiso
H242 H -0.0607 -0.4923 0.0096 0.0505 1.0000 Uiso
H251 H -0.0853 -0.8749 0.0725 0.0536 1.0000 Uiso
H252 H -0.1258 -0.8344 0.0203 0.0536 1.0000 Uiso
H253 H -0.0503 -0.8557 0.0189 0.0536 1.0000 Uiso
H261 H 0.0185 -0.6917 0.0574 0.0472 1.0000 Uiso
H262 H -0.0068 -0.5460 0.0810 0.0472 1.0000 Uiso
H271 H -0.0207 -0.8107 0.1299 0.0487 1.0000 Uiso
H272 H 0.0361 -0.7027 0.1448 0.0487 1.0000 Uiso
H281 H -0.0385 -0.6762 0.2044 0.0448 1.0000 Uiso
H282 H -0.0394 -0.5363 0.1689 0.0448 1.0000 Uiso
H291 H -0.1427 -0.8204 0.2026 0.0489 1.0000 Uiso
H292 H -0.1046 -0.8638 0.1525 0.0489 1.0000 Uiso
H306 H 0.0377 0.2824 0.4886 0.0384 0.3300 Uiso
H307 H 0.0419 0.1131 0.4843 0.0384 0.3300 Uiso
H308 H -0.0196 0.1950 0.4607 0.0384 0.3300 Uiso
H311 H -0.2636 -0.5443 0.1540 0.0380 1.0000 Uiso
H312 H -0.2809 -0.4845 0.0967 0.0380 1.0000 Uiso
H321 H -0.2796 -0.3083 0.1863 0.0440 1.0000 Uiso
H322 H -0.3073 -0.2669 0.1291 0.0440 1.0000 Uiso
H331 H -0.2281 -1.0195 -0.0219 0.1107 0.5000 Uiso
H332 H -0.2926 -0.9943 -0.0563 0.1107 0.5000 Uiso
H333 H -0.2543 -0.8617 -0.0316 0.1107 0.5000 Uiso
H341 H -0.2136 -1.0189 -0.1215 0.1241 0.5000 Uiso
H342 H -0.1753 -0.8863 -0.0968 0.1241 0.5000 Uiso
H1331 H -0.2292 -0.9347 -0.1371 0.1052 0.5000 Uiso
H1332 H -0.1937 -0.8124 -0.1037 0.1052 0.5000 Uiso
H1341 H -0.1422 -1.0273 -0.0901 0.1056 0.5000 Uiso
H1342 H -0.2066 -1.0953 -0.0705 0.1056 0.5000 Uiso
H1343 H -0.1710 -0.9729 -0.0371 0.1056 0.5000 Uiso
H1601 H 0.0989 0.2199 0.4315 0.0623 0.3300 Uiso
H1602 H 0.0374 0.3018 0.4078 0.0623 0.3300 Uiso

loop_
_atom_site_aniso_label
_atom_site_aniso_U_11
_atom_site_aniso_U_22
_atom_site_aniso_U_33
_atom_site_aniso_U_23
_atom_site_aniso_U_13
_atom_site_aniso_U_12
Cu1 0.03106(19) 0.02309(18) 0.02240(17) 0.00100(14) -0.00052(13) -0.00233(15)
Cu2 0.02700(18) 0.02784(19) 0.02409(17) -0.00027(15) -0.00213(13) 0.00361(15)
N1 0.0333(14) 0.0271(14) 0.0303(13) 0.0051(11) -0.0037(11) 0.0006(11)
N2 0.0275(13) 0.0285(13) 0.0285(13) -0.0005(11) -0.0005(10) 0.0008(11)
N3 0.0463(17) 0.0307(14) 0.0272(13) 0.0046(11) 0.0041(12) 0.0000(12)
N4 0.0383(15) 0.0318(14) 0.0320(13) -0.0037(12) 0.0005(11) -0.0074(12)
N5 0.0358(17) 0.046(2) 0.065(2) 0.0112(17) -0.0054(15) -0.0074(14)
N6 0.053(3) 0.031(2) 0.040(2) -0.0008(19) 0.010(2) 0.002(2)
N7 0.0259(13) 0.0399(16) 0.0278(12) 0.0031(12) -0.0013(10) 0.0029(11)
N8 0.0330(14) 0.0274(14) 0.0348(14) -0.0049(12) 0.0004(11) 0.0031(11)
N9 0.0417(16) 0.0452(18) 0.0286(14) 0.0016(13) -0.0036(12) 0.0105(14)
N10 0.0366(15) 0.0348(15) 0.0253(12) 0.0015(11) 0.0015(11) 0.0028(12)
N11 0.050(2) 0.0350(17) 0.057(2) 0.0097(15) 0.0034(16) -0.0034(15)
N12 0.0321(14) 0.0403(16) 0.0323(14) -0.0005(13) 0.0025(11) 0.0106(13)
N60 0.037(4) 0.031(4) 0.022(3) 0.006(3) -0.002(3) -0.007(4)
C1 0.0382(17) 0.0374(18) 0.0281(15) 0.0035(14) -0.0004(13) 0.0033(14)
C2 0.0402(18) 0.0360(18) 0.0265(15) -0.0015(14) -0.0048(13) 0.0032(14)
C3 0.0318(16) 0.0333(17) 0.0445(18) -0.0051(15) 0.0023(14) -0.0067(14)
C4 0.046(2) 0.0304(18) 0.051(2) 0.0022(16) 0.0057(16) -0.0067(15)
C5 0.045(2) 0.0349(18) 0.0428(19) 0.0049(16) 0.0116(16) -0.0064(16)
C6 0.056(2) 0.049(2) 0.0362(18) 0.0147(17) -0.0054(16) 0.0061(19)
C7 0.067(3) 0.049(2) 0.0257(16) -0.0010(16) 0.0063(16) -0.0061(19)
C8 0.060(2) 0.040(2) 0.0322(17) -0.0069(15) 0.0130(16) -0.0082(18)
C9 0.052(2) 0.037(2) 0.0421(19) -0.0095(16) -0.0073(16) -0.0056(16)
C10 0.0346(18) 0.0348(18) 0.049(2) -0.0065(16) 0.0005(15) 0.0029(15)
C11 0.045(2) 0.0247(16) 0.050(2) -0.0001(15) -0.0050(16) 0.0022(15)
C12 0.0361(17) 0.0326(18) 0.0410(18) 0.0075(15) -0.0037(14) 0.0041(14)
C13 0.0338(17) 0.0348(18) 0.0385(17) 0.0083(14) 0.0001(14) -0.0051(14)
C14 0.0385(18) 0.0282(16) 0.0367(17) -0.0027(14) 0.0018(14) -0.0030(14)
C15 0.0366(17) 0.0313(17) 0.0334(16) -0.0059(14) -0.0009(13) 0.0052(14)
C16 0.045(2) 0.055(3) 0.053(2) -0.020(2) -0.0080(18) 0.0119(19)
C17 0.0335(17) 0.063(2) 0.0245(15) -0.0064(16) 0.0007(13) 0.0093(16)
C18 0.0322(17) 0.052(2) 0.0402(18) -0.0177(17) -0.0037(14) 0.0034(16)
C19 0.048(2) 0.0294(18) 0.063(2) -0.0041(17) 0.0096(18) 0.0029(16)
C20 0.063(3) 0.041(2) 0.059(2) 0.0163(19) 0.010(2) 0.020(2)
C21 0.062(3) 0.050(2) 0.042(2) 0.0180(18) 0.0074(18) 0.017(2)
C22 0.052(2) 0.072(3) 0.0373(19) -0.011(2) -0.0149(17) 0.012(2)
C23 0.059(2) 0.063(3) 0.0276(16) 0.0004(18) -0.0007(16) 0.016(2)
C24 0.044(2) 0.053(2) 0.0298(16) 0.0071(16) 0.0063(14) 0.0093(17)
C25 0.051(2) 0.0374(19) 0.0423(19) -0.0056(16) 0.0049(16) 0.0071(17)
C26 0.0316(17) 0.048(2) 0.0358(17) 0.0042(16) 0.0034(13) 0.0028(15)
C27 0.0301(16) 0.052(2) 0.0380(18) 0.0062(16) 0.0005(13) 0.0080(16)
C28 0.0266(16) 0.053(2) 0.0317(16) 0.0039(15) -0.0053(12) 0.0037(15)
C29 0.0364(17) 0.0400(19) 0.0404(18) 0.0154(16) 0.0023(14) 0.0026(15)
C30 0.0346(17) 0.0309(17) 0.048(2) 0.0042(15) 0.0047(15) 0.0035(14)
C31 0.0285(16) 0.0330(16) 0.0346(16) -0.0044(14) -0.0028(12) 0.0050(13)
C32 0.0355(18) 0.0320(18) 0.0437(19) -0.0055(15) 0.0011(14) 0.0065(14)
C33 0.080(6) 0.067(6) 0.114(7) -0.008(6) -0.044(5) 0.006(5)
C34 0.088(8) 0.089(10) 0.134(10) -0.021(8) -0.019(7) 0.011(7)
C133 0.098(7) 0.074(7) 0.077(6) 0.005(5) 0.010(5) 0.002(6)
C134 0.108(8) 0.075(7) 0.070(6) -0.008(5) -0.006(6) -0.002(6)
Cl1 0.0482(5) 0.0483(5) 0.0369(4) -0.0074(4) 0.0055(4) -0.0069(4)
Cl2 0.0413(5) 0.0554(5) 0.0409(5) -0.0098(4) 0.0059(4) -0.0014(4)
Cl3 0.0603(12) 0.0449(10) 0.0463(10) -0.0033(8) 0.0048(9) 0.0010(9)
Cl4 0.0341(4) 0.0497(5) 0.0314(4) 0.0040(4) 0.0021(3) -0.0024(4)
Cl5 0.0458(5) 0.0413(5) 0.0368(4) 0.0051(4) -0.0005(3) 0.0008(4)
Cl6 0.0361(4) 0.0332(4) 0.0418(4) 0.0069(3) -0.0034(3) -0.0045(3)
Cl7 0.133(2) 0.0477(12) 0.0383(10) 0.0003(9) 0.0105(12) 0.0207(14)
O1 0.0353(12) 0.0339(12) 0.0401(13) 0.0027(11) -0.0059(10) -0.0003(10)
O2 0.0366(13) 0.0333(13) 0.0501(14) 0.0056(11) -0.0044(11) -0.0020(11)
O3 0.064(2) 0.152(4) 0.0551(19) -0.030(2) -0.0059(16) -0.003(2)
O4 0.109(3) 0.078(3) 0.079(2) -0.028(2) 0.018(2) 0.011(2)
O5 0.147(4) 0.067(3) 0.129(4) 0.023(3) 0.028(3) 0.024(3)
O6 0.075(2) 0.193(5) 0.075(2) -0.041(3) 0.016(2) -0.060(3)
O7 0.0550(19) 0.064(2) 0.104(3) 0.000(2) 0.0309(18) -0.0007(16)
O8 0.103(3) 0.076(2) 0.073(2) -0.027(2) 0.014(2) -0.044(2)
O9 0.095(3) 0.077(2) 0.0564(19) -0.0174(18) -0.0081(18) 0.011(2)
O10 0.0466(19) 0.146(4) 0.108(3) 0.019(3) -0.003(2) 0.028(2)
O11 0.070(2) 0.096(3) 0.100(3) -0.015(2) -0.015(2) 0.015(2)
O12 0.095(6) 0.094(6) 0.092(5) 0.020(5) 0.001(5) 0.032(5)
O13 0.067(4) 0.065(4) 0.082(4) -0.008(4) 0.016(3) -0.005(3)
O14 0.077(4) 0.064(4) 0.074(4) -0.018(3) 0.000(3) -0.014(3)
O15 0.083(5) 0.054(4) 0.105(6) -0.005(5) -0.043(4) 0.010(4)
O111 0.070(2) 0.096(3) 0.100(3) -0.015(2) -0.015(2) 0.015(2)
O120 0.102(12) 0.050(8) 0.111(13) 0.015(9) 0.052(11) 0.020(8)
O150 0.106(7) 0.079(5) 0.083(6) -0.002(5) 0.005(4) 0.008(5)

loop_
_atom_type_symbol
_atom_type_scat_dispersion_real
_atom_type_scat_dispersion_imag
_atom_type_scat_Cromer_Mann_a1
_atom_type_scat_Cromer_Mann_b1
_atom_type_scat_Cromer_Mann_a2
_atom_type_scat_Cromer_Mann_b2
_atom_type_scat_Cromer_Mann_a3
_atom_type_scat_Cromer_Mann_b3
_atom_type_scat_Cromer_Mann_a4
_atom_type_scat_Cromer_Mann_b4
_atom_type_scat_Cromer_Mann_c
_atom_type_scat_source
'C   ' 0.0033 0.0016 2.3100 20.8439 1.0200 10.2075 1.5886 0.5687 0.8650 51.6512 0.2156 International_Tables_Vol_IV_Table_2.2B
'H   ' 0.0000 0.0000 0.4930 10.5109 0.3229 26.1257 0.1402 3.1424 0.0408 57.7997 0.0030 International_Tables_Vol_IV_Table_2.2B
'Cl  ' 0.1484 0.1585 11.4604 0.0104 7.1964 1.1662 6.2556 18.5194 1.6455 47.7784 -9.5574 International_Tables_Vol_IV_Table_2.2B
'Cu  ' 0.2630 1.2660 13.3380 3.5828 7.1676 0.2470 5.6158 11.3966 1.6735 64.8126 1.1910 International_Tables_Vol_IV_Table_2.2B
'N   ' 0.0061 0.0033 12.2126 0.0057 3.1322 9.8933 2.0125 28.9975 1.1663 0.5826 -11.5290 International_Tables_Vol_IV_Table_2.2B
'O   ' 0.0106 0.0060 3.0485 13.2771 2.2868 5.7011 1.5463 0.3239 0.8670 32.9089 0.2508 International_Tables_Vol_IV_Table_2.2B

loop_
_geom_angle_atom_site_label_1
_geom_angle_site_symmetry_1
_geom_angle_atom_site_label_2
_geom_angle_site_symmetry_2
_geom_angle_atom_site_label_3
_geom_angle_site_symmetry_3
_geom_angle
_geom_angle_publ_flag
N1 . Cu1 . N2 . 86.19(11) yes
N1 . Cu1 . N3 . 178.11(12) yes
N2 . Cu1 . N3 . 94.52(11) yes
N1 . Cu1 . N4 . 93.52(11) yes
N2 . Cu1 . N4 . 153.58(11) yes
N3 . Cu1 . N4 . 86.62(11) yes
N1 . Cu1 . C1 . 30.25(10) yes
N2 . Cu1 . C1 . 56.26(10) yes
N3 . Cu1 . C1 . 150.18(11) yes
N4 . Cu1 . C1 . 121.95(11) yes
N1 . Cu1 . C2 . 57.69(11) yes
N2 . Cu1 . C2 . 31.07(10) yes
N3 . Cu1 . C2 . 123.39(11) yes
N4 . Cu1 . C2 . 133.02(11) yes
C1 . Cu1 . C2 . 30.74(10) yes
N1 . Cu1 . C7 . 149.46(12) yes
N2 . Cu1 . C7 . 123.24(11) yes
N3 . Cu1 . C7 . 30.33(12) yes
N4 . Cu1 . C7 . 56.71(12) yes
C1 . Cu1 . C7 . 176.58(12) yes
N1 . Cu1 . C8 . 122.80(11) yes
N2 . Cu1 . C8 . 134.56(11) yes
N3 . Cu1 . C8 . 57.72(11) yes
N4 . Cu1 . C8 . 31.04(11) yes
C1 . Cu1 . C8 . 146.67(11) yes
N1 . Cu1 . O1 . 79.42(10) yes
N2 . Cu1 . O1 . 101.15(10) yes
N3 . Cu1 . O1 . 98.72(11) yes
N4 . Cu1 . O1 . 104.77(10) yes
C1 . Cu1 . O1 . 83.06(9) yes
C2 . Cu1 . C7 . 147.22(11) yes
C2 . Cu1 . C8 . 137.72(11) yes
C7 . Cu1 . C8 . 30.72(12) yes
C2 . Cu1 . O1 . 104.87(10) yes
C7 . Cu1 . O1 . 100.29(11) yes
C8 . Cu1 . O1 . 116.97(11) yes
N7 . Cu2 . N8 . 86.67(11) yes
N7 . Cu2 . N9 . 177.32(12) yes
N8 . Cu2 . N9 . 94.72(11) yes
N7 . Cu2 . N10 . 93.03(10) yes
N8 . Cu2 . N10 . 154.48(11) yes
N9 . Cu2 . N10 . 86.70(11) yes
N7 . Cu2 . C17 . 30.19(10) yes
N8 . Cu2 . C17 . 56.75(11) yes
N9 . Cu2 . C17 . 150.82(11) yes
N10 . Cu2 . C17 . 121.47(10) yes
N7 . Cu2 . C18 . 57.67(11) yes
N8 . Cu2 . C18 . 31.35(11) yes
N9 . Cu2 . C18 . 124.18(12) yes
N10 . Cu2 . C18 . 133.70(10) yes
C17 . Cu2 . C18 . 30.45(12) yes
N7 . Cu2 . C23 . 148.90(11) yes
N8 . Cu2 . C23 . 123.13(12) yes
N9 . Cu2 . C23 . 30.46(12) yes
N10 . Cu2 . C23 . 56.42(11) yes
C17 . Cu2 . C23 . 175.63(13) yes
N7 . Cu2 . C24 . 122.22(10) yes
N8 . Cu2 . C24 . 134.33(12) yes
N9 . Cu2 . C24 . 58.12(11) yes
N10 . Cu2 . C24 . 31.35(11) yes
C17 . Cu2 . C24 . 145.78(11) yes
N7 . Cu2 . O2 . 79.09(10) yes
N8 . Cu2 . O2 . 99.75(10) yes
N9 . Cu2 . O2 . 98.41(11) yes
N10 . Cu2 . O2 . 105.26(11) yes
C17 . Cu2 . O2 . 82.32(11) yes
C18 . Cu2 . C23 . 147.42(13) yes
C18 . Cu2 . C24 . 137.77(12) yes
C23 . Cu2 . C24 . 30.58(12) yes
C18 . Cu2 . O2 . 103.11(11) yes
C23 . Cu2 . O2 . 101.86(12) yes
C24 . Cu2 . O2 . 118.69(11) yes
Cu1 . N1 . C1 . 105.43(19) yes
Cu1 . N1 . C12 . 114.4(2) yes
C1 . N1 . C12 . 107.8(2) yes
Cu1 . N1 . C13 . 109.91(19) yes
C1 . N1 . C13 . 109.0(3) yes
C12 . N1 . C13 . 110.2(3) yes
Cu1 . N2 . C2 . 102.02(19) yes
Cu1 . N2 . C3 . 112.9(2) yes
C2 . N2 . C3 . 108.3(3) yes
Cu1 . N2 . C15 . 110.98(19) yes
C2 . N2 . C15 . 110.9(2) yes
C3 . N2 . C15 . 111.4(3) yes
Cu1 . N3 . C5 . 111.9(2) yes
Cu1 . N3 . C6 . 113.3(2) yes
C5 . N3 . C6 . 110.2(3) yes
Cu1 . N3 . C7 . 105.9(2) yes
C5 . N3 . C7 . 108.5(3) yes
C6 . N3 . C7 . 106.7(3) yes
Cu1 . N4 . C8 . 103.3(2) yes
Cu1 . N4 . C9 . 113.6(2) yes
C8 . N4 . C9 . 108.5(3) yes
Cu1 . N4 . C10 . 113.1(2) yes
C8 . N4 . C10 . 108.5(3) yes
C9 . N4 . C10 . 109.5(3) yes
C14 . N5 . H1 . 116(3) no
C14 . N5 . H2 . 118(3) no
H1 . N5 . H2 . 126(4) no
N60 . N6 . C16 . 53.1(4) yes
N60 . N6 . H206 . 79.011 no
C16 . N6 . H206 . 108.392 no
N60 . N6 . H207 . 78.840 no
C16 . N6 . H207 . 109.003 no
H206 . N6 . H207 . 109.317 no
N60 . N6 . H208 . 162.966 no
C16 . N6 . H208 . 109.916 no
H206 . N6 . H208 . 109.701 no
H207 . N6 . H208 . 110.475 no
N60 . N6 . H308 . 45.709 no
C16 . N6 . H308 . 91.729 no
H206 . N6 . H308 . 85.804 no
H207 . N6 . H308 . 36.415 no
H208 . N6 . H308 . 146.520 no
N60 . N6 . H1602 . 89.098 no
C16 . N6 . H1602 . 41.893 no
H206 . N6 . H1602 . 99.768 no
H207 . N6 . H1602 . 145.447 no
H208 . N6 . H1602 . 75.188 no
H308 . N6 . H1602 . 132.863 no
Cu2 . N7 . C17 . 104.9(2) yes
Cu2 . N7 . C28 . 114.0(2) yes
C17 . N7 . C28 . 108.9(3) yes
Cu2 . N7 . C29 . 109.3(2) yes
C17 . N7 . C29 . 108.5(3) yes
C28 . N7 . C29 . 111.0(3) yes
Cu2 . N8 . C18 . 102.6(2) yes
Cu2 . N8 . C19 . 111.4(2) yes
C18 . N8 . C19 . 108.7(3) yes
Cu2 . N8 . C31 . 111.1(2) yes
C18 . N8 . C31 . 110.9(3) yes
C19 . N8 . C31 . 111.7(3) yes
Cu2 . N9 . C21 . 112.8(2) yes
Cu2 . N9 . C22 . 113.5(2) yes
C21 . N9 . C22 . 110.0(3) yes
Cu2 . N9 . C23 . 105.2(2) yes
C21 . N9 . C23 . 107.7(3) yes
C22 . N9 . C23 . 107.1(3) yes
Cu2 . N10 . C24 . 102.5(2) yes
Cu2 . N10 . C25 . 112.8(2) yes
C24 . N10 . C25 . 109.7(3) yes
Cu2 . N10 . C26 . 114.3(2) yes
C24 . N10 . C26 . 107.5(3) yes
C25 . N10 . C26 . 109.6(3) yes
C30 . N11 . H3 . 123(2) no
C30 . N11 . H4 . 115(3) no
H3 . N11 . H4 . 122(4) no
C32 . N12 . H5 . 112(2) no
C32 . N12 . H6 . 103(2) no
H5 . N12 . H6 . 106(3) no
C32 . N12 . H7 . 102(2) no
H5 . N12 . H7 . 118(3) no
H6 . N12 . H7 . 115(3) no
N6 . N60 . C16 . 68.3(4) yes
N6 . N60 . H161 . 117.192 no
C16 . N60 . H161 . 48.920 no
N6 . N60 . H306 . 96.300 no
C16 . N60 . H306 . 109.888 no
H161 . N60 . H306 . 103.720 no
N6 . N60 . H307 . 154.010 no
C16 . N60 . H307 . 109.648 no
H161 . N60 . H307 . 65.943 no
H306 . N60 . H307 . 108.189 no
N6 . N60 . H308 . 52.741 no
C16 . N60 . H308 . 110.939 no
H161 . N60 . H308 . 146.428 no
H306 . N60 . H308 . 109.070 no
H307 . N60 . H308 . 109.054 no
N1 . C1 . Cu1 . 44.32(13) yes
N1 . C1 . C2 . 109.1(3) yes
Cu1 . C1 . C2 . 72.76(17) yes
N1 . C1 . H11 . 108.810 no
Cu1 . C1 . H11 . 147.059 no
C2 . C1 . H11 . 110.284 no
N1 . C1 . H12 . 109.000 no
Cu1 . C1 . H12 . 99.142 no
C2 . C1 . H12 . 110.030 no
H11 . C1 . H12 . 109.610 no
C1 . C2 . N2 . 109.1(3) yes
C1 . C2 . Cu1 . 76.49(17) yes
N2 . C2 . Cu1 . 46.92(14) yes
C1 . C2 . H21 . 110.022 no
N2 . C2 . H21 . 110.097 no
Cu1 . C2 . H21 . 155.343 no
C1 . C2 . H22 . 109.611 no
N2 . C2 . H22 . 109.289 no
Cu1 . C2 . H22 . 90.256 no
H21 . C2 . H22 . 108.717 no
N2 . C3 . C4 . 114.0(3) yes
N2 . C3 . H31 . 107.715 no
C4 . C3 . H31 . 109.036 no
N2 . C3 . H32 . 107.767 no
C4 . C3 . H32 . 108.906 no
H31 . C3 . H32 . 109.351 no
C3 . C4 . C5 . 113.9(3) yes
C3 . C4 . H41 . 108.075 no
C5 . C4 . H41 . 108.691 no
C3 . C4 . H42 . 108.648 no
C5 . C4 . H42 . 108.230 no
H41 . C4 . H42 . 109.242 no
C4 . C5 . N3 . 115.4(3) yes
C4 . C5 . H51 . 107.980 no
N3 . C5 . H51 . 108.303 no
C4 . C5 . H52 . 108.339 no
N3 . C5 . H52 . 108.403 no
H51 . C5 . H52 . 108.249 no
N3 . C6 . H61 . 109.656 no
N3 . C6 . H62 . 109.760 no
H61 . C6 . H62 . 109.022 no
N3 . C6 . H63 . 109.772 no
H61 . C6 . H63 . 109.075 no
H62 . C6 . H63 . 109.538 no
N3 . C7 . Cu1 . 43.76(14) yes
N3 . C7 . C8 . 109.4(3) yes
Cu1 . C7 . C8 . 73.69(19) yes
N3 . C7 . H71 . 110.085 no
Cu1 . C7 . H71 . 148.484 no
C8 . C7 . H71 . 110.382 no
N3 . C7 . H72 . 109.207 no
Cu1 . C7 . H72 . 98.206 no
C8 . C7 . H72 . 108.594 no
H71 . C7 . H72 . 109.157 no
C7 . C8 . N4 . 108.7(3) yes
C7 . C8 . Cu1 . 75.6(2) yes
N4 . C8 . Cu1 . 45.70(15) yes
C7 . C8 . H81 . 109.503 no
N4 . C8 . H81 . 109.823 no
Cu1 . C8 . H81 . 92.883 no
C7 . C8 . H82 . 110.426 no
N4 . C8 . H82 . 110.213 no
Cu1 . C8 . H82 . 153.589 no
H81 . C8 . H82 . 108.209 no
N4 . C9 . H91 . 109.403 no
N4 . C9 . H92 . 109.299 no
H91 . C9 . H92 . 109.122 no
N4 . C9 . H93 . 109.702 no
H91 . C9 . H93 . 109.788 no
H92 . C9 . H93 . 109.511 no
N4 . C10 . C11 . 114.5(3) yes
N4 . C10 . H101 . 108.314 no
C11 . C10 . H101 . 108.424 no
N4 . C10 . H102 . 108.324 no
C11 . C10 . H102 . 108.333 no
H101 . C10 . H102 . 108.823 no
C10 . C11 . C12 . 115.0(3) yes
C10 . C11 . H111 . 108.404 no
C12 . C11 . H111 . 107.765 no
C10 . C11 . H112 . 108.246 no
C12 . C11 . H112 . 108.029 no
H111 . C11 . H112 . 109.266 no
C11 . C12 . N1 . 115.1(3) yes
C11 . C12 . H121 . 108.202 no
N1 . C12 . H121 . 107.787 no
C11 . C12 . H122 . 108.053 no
N1 . C12 . H122 . 108.062 no
H121 . C12 . H122 . 109.571 no
N1 . C13 . C14 . 111.3(3) yes
N1 . C13 . H131 . 108.765 no
C14 . C13 . H131 . 108.923 no
N1 . C13 . H132 . 109.454 no
C14 . C13 . H132 . 109.486 no
H131 . C13 . H132 . 108.887 no
C13 . C14 . N5 . 115.6(3) yes
C13 . C14 . O1 . 121.3(3) yes
N5 . C14 . O1 . 122.9(3) yes
N2 . C15 . C16 . 116.2(3) yes
N2 . C15 . H151 . 107.633 no
C16 . C15 . H151 . 107.500 no
N2 . C15 . H152 . 107.924 no
C16 . C15 . H152 . 108.231 no
H151 . C15 . H152 . 109.176 no
C15 . C16 . N6 . 108.1(3) yes
C15 . C16 . N60 . 124.8(5) yes
N6 . C16 . N60 . 58.7(4) yes
C15 . C16 . H161 . 109.920 no
N6 . C16 . H161 . 110.524 no
N60 . C16 . H161 . 51.848 no
C15 . C16 . H162 . 108.910 no
N6 . C16 . H162 . 109.388 no
N60 . C16 . H162 . 126.181 no
H161 . C16 . H162 . 110.002 no
C15 . C16 . H1601 . 105.226 no
N6 . C16 . H1601 . 145.898 no
N60 . C16 . H1601 . 106.755 no
H161 . C16 . H1601 . 63.519 no
H162 . C16 . H1601 . 51.293 no
C15 . C16 . H1602 . 104.748 no
N6 . C16 . H1602 . 54.999 no
N60 . C16 . H1602 . 105.539 no
H161 . C16 . H1602 . 145.283 no
H162 . C16 . H1602 . 58.529 no
H1601 . C16 . H1602 . 109.115 no
N7 . C17 . Cu2 . 44.90(14) yes
N7 . C17 . C18 . 110.2(3) yes
Cu2 . C17 . C18 . 72.68(18) yes
N7 . C17 . H171 . 109.889 no
Cu2 . C17 . H171 . 100.478 no
C18 . C17 . H171 . 108.869 no
N7 . C17 . H172 . 109.662 no
Cu2 . C17 . H172 . 147.551 no
C18 . C17 . H172 . 109.465 no
H171 . C17 . H172 . 108.735 no
N8 . C18 . C17 . 110.0(3) yes
N8 . C18 . Cu2 . 46.06(14) yes
C17 . C18 . Cu2 . 76.86(19) yes
N8 . C18 . H181 . 109.408 no
C17 . C18 . H181 . 110.629 no
Cu2 . C18 . H181 . 153.605 no
N8 . C18 . H182 . 108.939 no
C17 . C18 . H182 . 109.517 no
Cu2 . C18 . H182 . 91.748 no
H181 . C18 . H182 . 108.325 no
N8 . C19 . C20 . 114.1(3) yes
N8 . C19 . H191 . 108.922 no
C20 . C19 . H191 . 108.259 no
N8 . C19 . H192 . 108.774 no
C20 . C19 . H192 . 107.768 no
H191 . C19 . H192 . 108.926 no
C19 . C20 . C21 . 114.1(3) yes
C19 . C20 . H201 . 108.166 no
C21 . C20 . H201 . 107.287 no
C19 . C20 . H202 . 109.250 no
C21 . C20 . H202 . 108.928 no
H201 . C20 . H202 . 109.033 no
C20 . C21 . N9 . 115.1(3) yes
C20 . C21 . H211 . 108.861 no
N9 . C21 . H211 . 109.402 no
C20 . C21 . H212 . 106.965 no
N9 . C21 . H212 . 107.940 no
H211 . C21 . H212 . 108.336 no
N9 . C22 . H221 . 109.733 no
N9 . C22 . H222 . 109.416 no
H221 . C22 . H222 . 108.483 no
N9 . C22 . H223 . 110.212 no
H221 . C22 . H223 . 109.537 no
H222 . C22 . H223 . 109.431 no
N9 . C23 . Cu2 . 44.32(15) yes
N9 . C23 . C24 . 109.4(3) yes
Cu2 . C23 . C24 . 72.16(19) yes
N9 . C23 . H231 . 109.415 no
Cu2 . C23 . H231 . 100.403 no
C24 . C23 . H231 . 108.958 no
N9 . C23 . H232 . 109.789 no
Cu2 . C23 . H232 . 147.053 no
C24 . C23 . H232 . 110.102 no
H231 . C23 . H232 . 109.132 no
C23 . C24 . N10 . 109.3(3) yes
C23 . C24 . Cu2 . 77.3(2) yes
N10 . C24 . Cu2 . 46.11(14) yes
C23 . C24 . H241 . 109.986 no
N10 . C24 . H241 . 109.968 no
Cu2 . C24 . H241 . 154.509 no
C23 . C24 . H242 . 109.008 no
N10 . C24 . H242 . 109.575 no
Cu2 . C24 . H242 . 90.528 no
H241 . C24 . H242 . 108.957 no
N10 . C25 . H251 . 109.725 no
N10 . C25 . H252 . 109.184 no
H251 . C25 . H252 . 109.219 no
N10 . C25 . H253 . 109.703 no
H251 . C25 . H253 . 109.574 no
H252 . C25 . H253 . 109.421 no
N10 . C26 . C27 . 115.1(3) yes
N10 . C26 . H261 . 107.831 no
C27 . C26 . H261 . 109.082 no
N10 . C26 . H262 . 107.490 no
C27 . C26 . H262 . 108.182 no
H261 . C26 . H262 . 109.067 no
C26 . C27 . C28 . 114.0(3) yes
C26 . C27 . H271 . 108.170 no
C28 . C27 . H271 . 108.371 no
C26 . C27 . H272 . 108.376 no
C28 . C27 . H272 . 108.944 no
H271 . C27 . H272 . 108.896 no
C27 . C28 . N7 . 115.5(3) yes
C27 . C28 . H281 . 108.267 no
N7 . C28 . H281 . 108.515 no
C27 . C28 . H282 . 107.308 no
N7 . C28 . H282 . 107.909 no
H281 . C28 . H282 . 109.210 no
N7 . C29 . C30 . 110.3(3) yes
N7 . C29 . H291 . 109.162 no
C30 . C29 . H291 . 109.606 no
N7 . C29 . H292 . 109.174 no
C30 . C29 . H292 . 109.609 no
H291 . C29 . H292 . 109.014 no
C29 . C30 . N11 . 117.3(3) yes
C29 . C30 . O2 . 119.5(3) yes
N11 . C30 . O2 . 123.2(4) yes
N8 . C31 . C32 . 115.5(3) yes
N8 . C31 . H311 . 108.105 no
C32 . C31 . H311 . 107.531 no
N8 . C31 . H312 . 108.323 no
C32 . C31 . H312 . 107.807 no
H311 . C31 . H312 . 109.472 no
C31 . C32 . N12 . 107.5(3) yes
C31 . C32 . H321 . 110.221 no
N12 . C32 . H321 . 110.455 no
C31 . C32 . H322 . 110.131 no
N12 . C32 . H322 . 110.407 no
H321 . C32 . H322 . 108.164 no
C34 . C33 . C133 . 16.4(7) yes
C34 . C33 . C134 . 37.7(8) yes
C133 . C33 . C134 . 53.2(6) yes
C34 . C33 . O15 . 110.00(2) yes
C133 . C33 . O15 . 94.6(6) yes
C134 . C33 . O15 . 147.7(8) yes
C34 . C33 . O150 . 70.4(5) yes
C133 . C33 . O150 . 54.8(6) yes
C134 . C33 . O150 . 108.0(10) yes
O15 . C33 . O150 . 39.8(5) yes
C34 . C33 . H331 . 108.974 no
C133 . C33 . H331 . 124.254 no
C134 . C33 . H331 . 71.281 no
O15 . C33 . H331 . 141.017 no
O150 . C33 . H331 . 177.224 no
C34 . C33 . H332 . 110.127 no
C133 . C33 . H332 . 106.903 no
C134 . C33 . H332 . 125.039 no
O15 . C33 . H332 . 56.345 no
O150 . C33 . H332 . 74.248 no
C34 . C33 . H333 . 109.480 no
C133 . C33 . H333 . 96.608 no
C134 . C33 . H333 . 121.663 no
O15 . C33 . H333 . 57.103 no
O150 . C33 . H333 . 68.424 no
H331 . C33 . H332 . 108.416 no
H331 . C33 . H333 . 109.565 no
H332 . C33 . H333 . 110.253 no
C33 . C34 . C134 . 80.4(14) yes
C33 . C34 . O150 . 47.3(5) yes
C134 . C34 . O150 . 127.4(16) yes
C33 . C34 . H341 . 122.634 no
C134 . C34 . H341 . 88.104 no
O150 . C34 . H341 . 121.245 no
C33 . C34 . H342 . 125.127 no
C134 . C34 . H342 . 83.985 no
O150 . C34 . H342 . 118.739 no
H341 . C34 . H342 . 108.888 no
C33 . C34 . H1331 . 130.518 no
C134 . C34 . H1331 . 136.909 no
O150 . C34 . H1331 . 90.620 no
H341 . C34 . H1331 . 51.293 no
H342 . C34 . H1331 . 95.244 no
C33 . C133 . C134 . 63.4(5) yes
C33 . C133 . O150 . 46.7(5) yes
C134 . C133 . O150 . 110.00(2) yes
C33 . C133 . H341 . 97.378 no
C134 . C133 . H341 . 61.866 no
O150 . C133 . H341 . 119.428 no
C33 . C133 . H342 . 110.214 no
C134 . C133 . H342 . 62.133 no
O150 . C133 . H342 . 139.854 no
H341 . C133 . H342 . 92.527 no
C33 . C133 . H1331 . 129.242 no
C134 . C133 . H1331 . 109.600 no
O150 . C133 . H1331 . 111.449 no
H341 . C133 . H1331 . 48.591 no
H342 . C133 . H1331 . 107.920 no
C33 . C133 . H1332 . 122.514 no
C134 . C133 . H1332 . 107.917 no
O150 . C133 . H1332 . 110.064 no
H341 . C133 . H1332 . 130.048 no
H342 . C133 . H1332 . 48.525 no
H1331 . C133 . H1332 . 107.720 no
C133 . C134 . C33 . 63.5(5) yes
C133 . C134 . C34 . 7.3(19) yes
C33 . C134 . C34 . 61.9(9) yes
C133 . C134 . H1341 . 108.691 no
C33 . C134 . H1341 . 171.720 no
C34 . C134 . H1341 . 110.663 no
C133 . C134 . H1342 . 110.620 no
C33 . C134 . H1342 . 78.961 no
C34 . C134 . H1342 . 103.457 no
H1341 . C134 . H1342 . 107.224 no
C133 . C134 . H1343 . 111.420 no
C33 . C134 . H1343 . 75.491 no
C34 . C134 . H1343 . 116.569 no
H1341 . C134 . H1343 . 106.410 no
H1342 . C134 . H1343 . 112.238 no
O3 . Cl1 . O4 . 110.6(3) yes
O3 . Cl1 . O5 . 106.5(3) yes
O4 . Cl1 . O5 . 106.3(3) yes
O3 . Cl1 . O6 . 109.8(2) yes
O4 . Cl1 . O6 . 111.5(3) yes
O5 . Cl1 . O6 . 111.9(4) yes
O7 . Cl2 . O8 . 107.2(2) yes
O7 . Cl2 . O9 . 106.3(3) yes
O8 . Cl2 . O9 . 108.1(2) yes
O7 . Cl2 . O10 . 108.0(3) yes
O8 . Cl2 . O10 . 117.0(3) yes
O9 . Cl2 . O10 . 109.7(3) yes
O120 2_435 Cl3 . O111 2_435 100.2(6) yes
O120 2_435 Cl3 . Cl7 2_435 93.9(7) yes
O111 2_435 Cl3 . Cl7 2_435 104.12(19) yes
O120 2_435 Cl3 . O11 . 100.2(6) yes
Cl7 2_435 Cl3 . O11 . 104.12(19) yes
O120 2_435 Cl3 . O12 . 39.6(6) yes
O111 2_435 Cl3 . O12 . 110.4(4) yes
Cl7 2_435 Cl3 . O12 . 54.5(4) yes
O11 . Cl3 . O12 . 110.4(4) yes
O120 2_435 Cl3 . O13 . 78.9(6) yes
O111 2_435 Cl3 . O13 . 108.8(3) yes
Cl7 2_435 Cl3 . O13 . 147.0(3) yes
O11 . Cl3 . O13 . 108.8(3) yes
O12 . Cl3 . O13 . 110.5(5) yes
O120 2_435 Cl3 . O14 . 150.8(7) yes
O111 2_435 Cl3 . O14 . 103.2(3) yes
Cl7 2_435 Cl3 . O14 . 63.7(3) yes
O11 . Cl3 . O14 . 103.2(3) yes
O12 . Cl3 . O14 . 114.5(5) yes
O13 . Cl3 . O14 . 109.2(4) yes
O12 2_435 Cl7 . Cl3 2_435 34.28(16) yes
O12 2_435 Cl7 . Cl7 2_435 141.3(3) yes
Cl3 2_435 Cl7 . Cl7 2_435 173.8(2) yes
Cu1 . O1 . C14 . 111.2(2) yes
Cu2 . O2 . C30 . 113.5(2) yes
Cl7 2_435 O12 . O120 2_435 174.0(10) yes
Cl7 2_435 O12 . Cl3 . 91.2(5) yes
O120 2_435 O12 . Cl3 . 90.9(9) yes
C33 . O15 . O150 . 60.4(8) yes
C33 . O15 . H332 . 44.391 no
O150 . O15 . H332 . 79.804 no
C33 . O15 . H333 . 43.597 no
O150 . O15 . H333 . 72.380 no
H332 . O15 . H333 . 85.939 no
Cl3 2_435 O120 . O12 2_435 49.5(6) yes
C34 . O150 . C133 . 17.1(8) yes
C34 . O150 . C33 . 62.3(6) yes
C133 . O150 . C33 . 78.5(8) yes
C34 . O150 . O15 . 141.8(12) yes
C133 . O150 . O15 . 158.4(11) yes
C33 . O150 . O15 . 79.9(10) yes
C34 . O150 . H333 . 90.676 no
C133 . O150 . H333 . 99.584 no
C33 . O150 . H333 . 46.249 no
O15 . O150 . H333 . 64.349 no
N60 . H161 . C16 . 79.233 no
N6 . H207 . H308 . 81.009 no
N6 . H308 . H207 . 62.576 no
N6 . H308 . N60 . 81.550 no
H207 . H308 . N60 . 133.909 no
C33 . H332 . O15 . 79.263 no
C33 . H333 . O15 . 79.300 no
C33 . H333 . O150 . 65.327 no
O15 . H333 . O150 . 43.271 no
C34 . H341 . C133 . 21.489 no
C34 . H342 . C133 . 28.602 no
C34 . H1331 . C133 . 24.192 no
C16 . H1602 . N6 . 83.108 no

loop_
_geom_bond_atom_site_label_1
_geom_bond_site_symmetry_1
_geom_bond_atom_site_label_2
_geom_bond_site_symmetry_2
_geom_bond_distance
_geom_bond_publ_flag
Cu1 . N1 . 2.081(3) yes
Cu1 . N2 . 2.106(3) yes
Cu1 . N3 . 2.049(3) yes
Cu1 . N4 . 2.076(3) yes
Cu1 . C1 . 2.871(3) yes
Cu1 . C2 . 2.820(3) yes
Cu1 . C7 . 2.850(4) yes
Cu1 . C8 . 2.824(4) yes
Cu1 . O1 . 2.191(2) yes
Cu2 . N7 . 2.097(3) yes
Cu2 . N8 . 2.076(3) yes
Cu2 . N9 . 2.077(3) yes
Cu2 . N10 . 2.067(3) yes
Cu2 . C17 . 2.871(3) yes
Cu2 . C18 . 2.814(3) yes
Cu2 . C23 . 2.868(4) yes
Cu2 . C24 . 2.799(3) yes
Cu2 . O2 . 2.166(2) yes
N1 . C1 . 1.500(4) yes
N1 . C12 . 1.494(4) yes
N1 . C13 . 1.489(4) yes
N2 . C2 . 1.488(4) yes
N2 . C3 . 1.491(4) yes
N2 . C15 . 1.491(4) yes
N3 . C5 . 1.485(5) yes
N3 . C6 . 1.503(5) yes
N3 . C7 . 1.496(5) yes
N4 . C8 . 1.496(4) yes
N4 . C9 . 1.485(4) yes
N4 . C10 . 1.491(5) yes
N5 . C14 . 1.324(5) yes
N5 . H1 . 0.947(11) no
N5 . H2 . 0.948(11) no
N6 . N60 . 1.378(9) yes
N6 . C16 . 1.498(6) yes
N6 . H206 . 1.006 no
N6 . H207 . 0.996 no
N6 . H208 . 0.992 no
N6 . H308 . 1.109 no
N6 . H1602 . 1.236 no
N7 . C17 . 1.494(4) yes
N7 . C28 . 1.497(4) yes
N7 . C29 . 1.476(5) yes
N8 . C18 . 1.500(4) yes
N8 . C19 . 1.493(5) yes
N8 . C31 . 1.479(4) yes
N9 . C21 . 1.496(5) yes
N9 . C22 . 1.480(5) yes
N9 . C23 . 1.507(5) yes
N10 . C24 . 1.492(4) yes
N10 . C25 . 1.489(5) yes
N10 . C26 . 1.484(4) yes
N11 . C30 . 1.311(5) yes
N11 . H3 . 0.951(11) no
N11 . H4 . 0.948(11) no
N12 . C32 . 1.484(5) yes
N12 . H5 . 0.948(11) no
N12 . H6 . 0.946(11) no
N12 . H7 . 0.945(11) no
N60 . C16 . 1.289(9) yes
N60 . H161 . 1.032 no
N60 . H306 . 1.008 no
N60 . H307 . 1.008 no
N60 . H308 . 0.997 no
C1 . C2 . 1.510(5) yes
C1 . H11 . 1.002 no
C1 . H12 . 0.996 no
C2 . H21 . 0.997 no
C2 . H22 . 1.013 no
C3 . C4 . 1.522(5) yes
C3 . H31 . 1.000 no
C3 . H32 . 1.001 no
C4 . C5 . 1.514(5) yes
C4 . H41 . 1.004 no
C4 . H42 . 0.998 no
C5 . H51 . 1.010 no
C5 . H52 . 1.005 no
C6 . H61 . 1.006 no
C6 . H62 . 1.000 no
C6 . H63 . 0.999 no
C7 . C8 . 1.503(6) yes
C7 . H71 . 0.993 no
C7 . H72 . 1.011 no
C8 . H81 . 1.011 no
C8 . H82 . 1.005 no
C9 . H91 . 1.000 no
C9 . H92 . 1.004 no
C9 . H93 . 0.996 no
C10 . C11 . 1.511(5) yes
C10 . H101 . 1.003 no
C10 . H102 . 1.005 no
C11 . C12 . 1.518(5) yes
C11 . H111 . 1.003 no
C11 . H112 . 1.000 no
C12 . H121 . 0.999 no
C12 . H122 . 0.999 no
C13 . C14 . 1.518(5) yes
C13 . H131 . 1.009 no
C13 . H132 . 0.998 no
C14 . O1 . 1.246(4) yes
C15 . C16 . 1.531(5) yes
C15 . H151 . 1.003 no
C15 . H152 . 1.000 no
C16 . H161 . 0.989 no
C16 . H162 . 1.004 no
C16 . H1601 . 0.997 no
C16 . H1602 . 1.008 no
C17 . C18 . 1.494(6) yes
C17 . H171 . 1.005 no
C17 . H172 . 1.004 no
C18 . H181 . 1.002 no
C18 . H182 . 1.012 no
C19 . C20 . 1.511(6) yes
C19 . H191 . 1.001 no
C19 . H192 . 1.006 no
C20 . C21 . 1.515(6) yes
C20 . H201 . 1.007 no
C20 . H202 . 0.998 no
C21 . H211 . 0.995 no
C21 . H212 . 1.019 no
C22 . H221 . 1.006 no
C22 . H222 . 1.007 no
C22 . H223 . 0.994 no
C23 . C24 . 1.496(6) yes
C23 . H231 . 1.008 no
C23 . H232 . 0.997 no
C24 . H241 . 0.998 no
C24 . H242 . 1.008 no
C25 . H251 . 1.001 no
C25 . H252 . 1.003 no
C25 . H253 . 0.998 no
C26 . C27 . 1.517(5) yes
C26 . H261 . 0.999 no
C26 . H262 . 1.006 no
C27 . C28 . 1.513(5) yes
C27 . H271 . 1.005 no
C27 . H272 . 1.003 no
C28 . H281 . 0.995 no
C28 . H282 . 1.008 no
C29 . C30 . 1.522(5) yes
C29 . H291 . 1.002 no
C29 . H292 . 1.003 no
C30 . O2 . 1.243(4) yes
C31 . C32 . 1.535(4) yes
C31 . H311 . 1.001 no
C31 . H312 . 0.999 no
C32 . H321 . 1.008 no
C32 . H322 . 1.008 no
C33 . C34 . 1.497(10) yes
C33 . C133 . 1.674(15) yes
C33 . C134 . 1.673(17) yes
C33 . O15 . 1.408(9) yes
C33 . O150 . 1.243(12) yes
C33 . H331 . 1.011 no
C33 . H332 . 1.002 no
C33 . H333 . 0.988 no
C34 . C134 . 1.038(18) yes
C34 . O150 . 1.593(13) yes
C34 . H341 . 1.022 no
C34 . H342 . 0.985 no
C34 . H1331 . 1.172 no
C133 . C134 . 1.498(9) yes
C133 . O150 . 1.396(9) yes
C133 . H341 . 1.261 no
C133 . H342 . 0.983 no
C133 . H1331 . 0.993 no
C133 . H1332 . 1.029 no
C134 . H1341 . 1.050 no
C134 . H1342 . 0.978 no
C134 . H1343 . 0.989 no
Cl1 . O3 . 1.417(3) yes
Cl1 . O4 . 1.425(3) yes
Cl1 . O5 . 1.396(4) yes
Cl1 . O6 . 1.383(4) yes
Cl2 . O7 . 1.428(3) yes
Cl2 . O8 . 1.432(4) yes
Cl2 . O9 . 1.431(3) yes
Cl2 . O10 . 1.409(4) yes
Cl3 . O120 2_435 1.855(16) yes
Cl3 . O111 2_435 1.555(4) yes
Cl3 . Cl7 2_435 2.505(4) yes
Cl3 . O11 . 1.555(4) yes
Cl3 . O12 . 1.411(5) yes
Cl3 . O13 . 1.451(5) yes
Cl3 . O14 . 1.428(5) yes
Cl7 . O12 2_435 2.040(10) yes
Cl7 . Cl7 2_435 1.652(7) yes
O12 . O120 2_435 1.18(2) yes
O15 . O150 . 0.915(11) yes
O15 . H332 . 1.193 no
O15 . H333 . 1.203 no
O150 . H333 . 1.272 no
H207 . H308 . 0.666 no
